data_4120585
loop_
_publ_author_name
'Sebaoun, Laure'
'Maurizot, Victor'
'Granier, Thierry'
'Kauffmann, Brice'
'Huc, Ivan'

_publ_section_title
;
 Aromatic Oligoamide \b-Sheet Foldamers.
;
_journal_issue 5
_journal_name_full 'Journal of the American Chemical Society'
_journal_page_first 2168
_journal_page_last 2174
_journal_paper_doi 10.1021/ja412729s
_journal_volume 136
_journal_year 2014
_chemical_formula_sum 'C40 H46 N6 O9'
_chemical_formula_weight 754.83
_chemical_name_systematic
; 
 ? 
;
_space_group_IT_number 14
_symmetry_space_group_name_Hall '-P 2ybc'
_symmetry_space_group_name_H-M 'P 1 21/c 1'
_atom_sites_solution_hydrogens geom
_atom_sites_solution_primary direct
_atom_sites_solution_secondary difmap
_audit_creation_method SHELXL-97
_cell_angle_alpha 90.00
_cell_angle_beta 95.07(3)
_cell_angle_gamma 90.00
_cell_formula_units_Z 8
_cell_length_a 21.202(4)
_cell_length_b 15.209(3)
_cell_length_c 24.506(5)
_cell_measurement_temperature 296(2)
_cell_volume 7871(3)
_computing_structure_refinement 'SHELXL-97 (Sheldrick, 1997)'
_computing_structure_solution 'SHELXS-97 (Sheldrick, 1990)'
_diffrn_ambient_temperature 296(2)
_diffrn_measured_fraction_theta_full 0.950
_diffrn_measured_fraction_theta_max 0.950
_diffrn_radiation_monochromator graphite
_diffrn_radiation_source 'fine-focus sealed tube'
_diffrn_radiation_type CuK\a
_diffrn_radiation_wavelength 1.54178
_diffrn_reflns_av_R_equivalents 0.0452
_diffrn_reflns_av_sigmaI/netI 0.0276
_diffrn_reflns_limit_h_max 25
_diffrn_reflns_limit_h_min -26
_diffrn_reflns_limit_k_max 18
_diffrn_reflns_limit_k_min -18
_diffrn_reflns_limit_l_max 30
_diffrn_reflns_limit_l_min -21
_diffrn_reflns_number 105154
_diffrn_reflns_theta_full 72.62
_diffrn_reflns_theta_max 72.62
_diffrn_reflns_theta_min 3.42
_exptl_absorpt_coefficient_mu 0.752
_exptl_crystal_density_diffrn 1.274
_exptl_crystal_density_method 'not measured'
_exptl_crystal_F_000 3200
_refine_diff_density_max 0.518
_refine_diff_density_min -0.404
_refine_diff_density_rms 0.119
_refine_ls_extinction_method none
_refine_ls_goodness_of_fit_ref 1.140
_refine_ls_hydrogen_treatment mixed
_refine_ls_matrix_type full
_refine_ls_number_parameters 991
_refine_ls_number_reflns 14861
_refine_ls_number_restraints 0
_refine_ls_restrained_S_all 1.140
_refine_ls_R_factor_all 0.1131
_refine_ls_R_factor_gt 0.0940
_refine_ls_shift/su_max 0.000
_refine_ls_shift/su_mean 0.000
_refine_ls_structure_factor_coef Fsqd
_refine_ls_weighting_details 'calc w=1/[\s^2^(Fo^2^)+(0.1675P)^2^+2.9880P] where P=(Fo^2^+2Fc^2^)/3'
_refine_ls_weighting_scheme calc
_refine_ls_wR_factor_gt 0.2776
_refine_ls_wR_factor_ref 0.3037
_reflns_number_gt 12325
_reflns_number_total 14861
_reflns_threshold_expression >2sigma(I)
_cod_data_source_file ja412729s_si_011.cif
_cod_data_source_block shelxl
_cod_database_code 4120585

loop_
_symmetry_equiv_pos_as_xyz
'x, y, z'
'-x, y+1/2, -z+1/2'
'-x, -y, -z'
'x, -y-1/2, z-1/2'

loop_
_atom_site_label
_atom_site_type_symbol
_atom_site_fract_x
_atom_site_fract_y
_atom_site_fract_z
_atom_site_U_iso_or_equiv
_atom_site_adp_type
_atom_site_occupancy
_atom_site_symmetry_multiplicity
_atom_site_calc_flag
_atom_site_refinement_flags
C6 C 0.4507(2) 0.2549(2) 0.19474(18) 0.0779(10) Uani 1 1 d .
C7 C 0.4448(2) 0.1863(3) 0.23191(18) 0.0769(10) Uani 1 1 d .
H7 H 0.4228 0.1962 0.2626 0.092 Uiso 1 1 calc R
C8 C 0.47090(18) 0.1036(2) 0.22430(17) 0.0699(9) Uani 1 1 d .
C9 C 0.50409(16) 0.0903(2) 0.17861(16) 0.0648(9) Uani 1 1 d .
C10 C 0.51278(17) 0.1576(2) 0.14110(16) 0.0676(9) Uani 1 1 d .
C11 C 0.4850(2) 0.2394(2) 0.15077(19) 0.0777(11) Uani 1 1 d .
H11 H 0.4900 0.2850 0.1263 0.093 Uiso 1 1 calc R
C12 C 0.4615(2) 0.0307(3) 0.26414(19) 0.0897(12) Uani 1 1 d .
H12A H 0.4387 0.0527 0.2934 0.135 Uiso 1 1 calc R
H12B H 0.5020 0.0089 0.2788 0.135 Uiso 1 1 calc R
H12C H 0.4378 -0.0160 0.2457 0.135 Uiso 1 1 calc R
C13 C 0.5478(2) 0.1431(3) 0.09170(19) 0.0828(11) Uani 1 1 d .
H13A H 0.5481 0.1965 0.0709 0.124 Uiso 1 1 calc R
H13B H 0.5273 0.0976 0.0695 0.124 Uiso 1 1 calc R
H13C H 0.5905 0.1258 0.1029 0.124 Uiso 1 1 calc R
C15 C 0.48979(15) -0.0477(2) 0.13052(15) 0.0594(8) Uani 1 1 d .
C16 C 0.50507(16) -0.1357(2) 0.11529(15) 0.0628(8) Uani 1 1 d .
C17 C 0.46495(17) -0.1824(2) 0.07876(15) 0.0644(8) Uani 1 1 d .
H17 H 0.4762 -0.2391 0.0693 0.077 Uiso 1 1 calc R
C18 C 0.40900(16) -0.1480(2) 0.05598(14) 0.0596(8) Uani 1 1 d .
C19 C 0.39083(15) -0.05953(19) 0.06957(14) 0.0570(7) Uani 1 1 d .
C20 C 0.43288(15) -0.0146(2) 0.10588(14) 0.0589(8) Uani 1 1 d .
H20 H 0.4223 0.0428 0.1146 0.071 Uiso 1 1 calc R
C28 C 0.32222(14) 0.06837(19) 0.06374(14) 0.0571(8) Uani 1 1 d .
C29 C 0.29538(15) 0.0852(2) 0.11245(15) 0.0597(8) Uani 1 1 d .
C30 C 0.28150(16) 0.1714(2) 0.12619(15) 0.0601(8) Uani 1 1 d .
H30 H 0.2639 0.1831 0.1588 0.072 Uiso 1 1 calc R
C31 C 0.29386(14) 0.23958(19) 0.09149(14) 0.0560(7) Uani 1 1 d .
C32 C 0.32231(16) 0.2220(2) 0.04407(15) 0.0602(8) Uani 1 1 d .
H32 H 0.3318 0.2685 0.0216 0.072 Uiso 1 1 calc R
C33 C 0.33730(15) 0.1361(2) 0.02882(14) 0.0586(8) Uani 1 1 d .
N36 N 0.28064(13) 0.32864(16) 0.10196(12) 0.0596(7) Uani 1 1 d .
H36 H 0.2980 0.3662 0.0818 0.072 Uiso 1 1 calc R
C37 C 0.24460(15) 0.3630(2) 0.13922(14) 0.0557(7) Uani 1 1 d .
C38 C 0.23661(15) 0.46285(19) 0.13839(13) 0.0550(7) Uani 1 1 d .
C39 C 0.26411(15) 0.5205(2) 0.10283(14) 0.0571(7) Uani 1 1 d .
C40 C 0.25062(17) 0.6094(2) 0.10602(15) 0.0644(8) Uani 1 1 d .
H40 H 0.2680 0.6478 0.0819 0.077 Uiso 1 1 calc R
C41 C 0.21219(17) 0.6433(2) 0.14393(15) 0.0637(8) Uani 1 1 d .
C42 C 0.18650(16) 0.5864(2) 0.18119(14) 0.0599(8) Uani 1 1 d .
C43 C 0.19907(15) 0.4964(2) 0.17662(14) 0.0564(7) Uani 1 1 d .
H43 H 0.1814 0.4576 0.2004 0.068 Uiso 1 1 calc R
C45 C 0.34220(18) 0.5496(2) 0.03948(18) 0.0744(10) Uani 1 1 d .
H45A H 0.3619 0.5906 0.0661 0.089 Uiso 1 1 calc R
H45B H 0.3162 0.5828 0.0122 0.089 Uiso 1 1 calc R
C46 C 0.3920(2) 0.5000(3) 0.0128(2) 0.0882(13) Uani 1 1 d .
H46 H 0.4190 0.5438 -0.0031 0.106 Uiso 1 1 calc R
C47 C 0.3628(3) 0.4459(3) -0.0337(2) 0.1094(17) Uani 1 1 d .
H47A H 0.3952 0.4142 -0.0502 0.164 Uiso 1 1 calc R
H47B H 0.3409 0.4837 -0.0604 0.164 Uiso 1 1 calc R
H47C H 0.3333 0.4051 -0.0202 0.164 Uiso 1 1 calc R
C48 C 0.4340(2) 0.4459(4) 0.0511(3) 0.1150(18) Uani 1 1 d .
H48A H 0.4520 0.4822 0.0805 0.172 Uiso 1 1 calc R
H48B H 0.4673 0.4210 0.0320 0.172 Uiso 1 1 calc R
H48C H 0.4098 0.3995 0.0658 0.172 Uiso 1 1 calc R
C49 C 0.2044(2) 0.7416(2) 0.14281(17) 0.0748(10) Uani 1 1 d .
C52 C 0.1590(2) 0.8679(2) 0.17773(18) 0.0755(10) Uani 1 1 d .
H52A H 0.1459 0.8901 0.1414 0.091 Uiso 1 1 calc R
H52B H 0.1994 0.8944 0.1900 0.091 Uiso 1 1 calc R
C53 C 0.1113(2) 0.8907(3) 0.21580(19) 0.0829(11) Uani 1 1 d .
H53A H 0.1084 0.9535 0.2187 0.124 Uiso 1 1 calc R
H53B H 0.1237 0.8662 0.2512 0.124 Uiso 1 1 calc R
H53C H 0.0709 0.8673 0.2022 0.124 Uiso 1 1 calc R
C55 C 0.13010(17) 0.5688(2) 0.26167(15) 0.0652(8) Uani 1 1 d .
H55A H 0.1653 0.5398 0.2823 0.078 Uiso 1 1 calc R
H55B H 0.1012 0.5243 0.2460 0.078 Uiso 1 1 calc R
C56 C 0.09640(18) 0.6294(3) 0.29867(16) 0.0704(9) Uani 1 1 d .
H56 H 0.1262 0.6753 0.3122 0.084 Uiso 1 1 calc R
C57 C 0.0765(2) 0.5796(4) 0.34690(19) 0.1006(15) Uani 1 1 d .
H57A H 0.0561 0.6189 0.3705 0.151 Uiso 1 1 calc R
H57B H 0.1131 0.5541 0.3667 0.151 Uiso 1 1 calc R
H57C H 0.0476 0.5338 0.3345 0.151 Uiso 1 1 calc R
C58 C 0.0399(2) 0.6735(3) 0.26752(18) 0.0819(11) Uani 1 1 d .
H58A H 0.0528 0.6992 0.2345 0.123 Uiso 1 1 calc R
H58B H 0.0238 0.7187 0.2899 0.123 Uiso 1 1 calc R
H58C H 0.0074 0.6306 0.2585 0.123 Uiso 1 1 calc R
C106 C 0.9769(2) 0.7971(3) 0.12436(17) 0.0791(11) Uani 1 1 d .
C107 C 0.98982(19) 0.7077(3) 0.12237(16) 0.0762(10) Uani 1 1 d .
H107 H 0.9705 0.6697 0.1455 0.091 Uiso 1 1 calc R
C108 C 1.03046(18) 0.6743(3) 0.08705(16) 0.0705(9) Uani 1 1 d .
C109 C 1.05949(17) 0.7317(2) 0.05206(15) 0.0674(9) Uani 1 1 d .
C110 C 1.0474(2) 0.8213(3) 0.05373(16) 0.0773(10) Uani 1 1 d .
C111 C 1.0058(2) 0.8525(3) 0.08952(18) 0.0827(11) Uani 1 1 d .
H111 H 0.9971 0.9124 0.0902 0.099 Uiso 1 1 calc R
C112 C 1.0420(2) 0.5762(3) 0.0849(2) 0.0939(13) Uani 1 1 d .
H11A H 1.0192 0.5474 0.1120 0.141 Uiso 1 1 calc R
H11B H 1.0865 0.5647 0.0923 0.141 Uiso 1 1 calc R
H11C H 1.0277 0.5544 0.0492 0.141 Uiso 1 1 calc R
C113 C 1.0774(3) 0.8837(3) 0.0150(2) 0.1060(16) Uani 1 1 d .
H11D H 1.0628 0.9425 0.0207 0.159 Uiso 1 1 calc R
H11E H 1.0655 0.8664 -0.0222 0.159 Uiso 1 1 calc R
H11F H 1.1226 0.8816 0.0220 0.159 Uiso 1 1 calc R
C115 C 1.06858(16) 0.6726(2) -0.03825(15) 0.0637(8) Uani 1 1 d .
C116 C 1.09752(16) 0.6213(2) -0.07818(15) 0.0636(8) Uani 1 1 d .
C117 C 1.06528(16) 0.6016(2) -0.12743(15) 0.0635(8) Uani 1 1 d .
H117 H 1.0853 0.5684 -0.1527 0.076 Uiso 1 1 calc R
C118 C 1.00413(15) 0.6293(2) -0.14083(14) 0.0586(8) Uani 1 1 d .
C119 C 0.97173(16) 0.6777(2) -0.10194(14) 0.0579(7) Uani 1 1 d .
C120 C 1.00606(16) 0.6974(2) -0.05274(14) 0.0619(8) Uani 1 1 d .
H120 H 0.9857 0.7298 -0.0273 0.074 Uiso 1 1 calc R
C128 C 0.88003(15) 0.7498(2) -0.06852(14) 0.0575(7) Uani 1 1 d .
C129 C 0.86230(15) 0.7053(2) -0.02298(15) 0.0616(8) Uani 1 1 d .
C130 C 0.83777(16) 0.7550(2) 0.01796(15) 0.0630(8) Uani 1 1 d .
H130 H 0.8260 0.7270 0.0492 0.076 Uiso 1 1 calc R
C131 C 0.83052(16) 0.8456(2) 0.01298(15) 0.0617(8) Uani 1 1 d .
C132 C 0.84734(15) 0.8879(2) -0.03370(14) 0.0599(8) Uani 1 1 d .
H132 H 0.8415 0.9483 -0.0375 0.072 Uiso 1 1 calc R
C133 C 0.87275(15) 0.8404(2) -0.07471(14) 0.0588(8) Uani 1 1 d .
N136 N 0.80528(14) 0.88804(18) 0.05720(12) 0.0656(7) Uani 1 1 d .
H136 H 0.8038 0.8574 0.0865 0.079 Uiso 1 1 calc R
C137 C 0.78303(15) 0.9716(2) 0.05908(14) 0.0593(8) Uani 1 1 d .
C138 C 0.73931(15) 0.9392(2) 0.15315(14) 0.0584(8) Uani 1 1 d .
C139 C 0.75405(15) 0.9964(2) 0.11159(13) 0.0561(7) Uani 1 1 d .
C140 C 0.74055(15) 1.0854(2) 0.11657(15) 0.0595(8) Uani 1 1 d .
H140 H 0.7512 1.1237 0.0893 0.071 Uiso 1 1 calc R
C141 C 0.71192(15) 1.1188(2) 0.16063(14) 0.0587(8) Uani 1 1 d .
C142 C 0.69485(14) 1.0607(2) 0.20114(14) 0.0561(7) Uani 1 1 d .
C143 C 0.70950(15) 0.9721(2) 0.19673(14) 0.0581(7) Uani 1 1 d .
H143 H 0.6989 0.9336 0.2240 0.070 Uiso 1 1 calc R
C145 C 0.7551(2) 0.7952(2) 0.19449(16) 0.0764(10) Uani 1 1 d .
H74A H 0.7131 0.7892 0.2069 0.092 Uiso 1 1 calc R
H74B H 0.7831 0.8193 0.2242 0.092 Uiso 1 1 calc R
C146 C 0.7794(2) 0.7063(2) 0.17691(17) 0.0786(11) Uani 1 1 d .
H146 H 0.8188 0.7155 0.1596 0.094 Uiso 1 1 calc R
C147 C 0.7935(5) 0.6500(4) 0.2265(3) 0.175(4) Uani 1 1 d .
H84A H 0.8252 0.6780 0.2510 0.262 Uiso 1 1 calc R
H84B H 0.8087 0.5938 0.2157 0.262 Uiso 1 1 calc R
H84C H 0.7556 0.6422 0.2447 0.262 Uiso 1 1 calc R
C148 C 0.7326(2) 0.6638(3) 0.1365(2) 0.1029(15) Uani 1 1 d .
H94D H 0.7260 0.7004 0.1045 0.154 Uiso 1 1 calc R
H94E H 0.6933 0.6561 0.1525 0.154 Uiso 1 1 calc R
H94F H 0.7484 0.6075 0.1263 0.154 Uiso 1 1 calc R
C149 C 0.65830(15) 1.0841(2) 0.24816(15) 0.0599(8) Uani 1 1 d .
C152 C 0.61756(19) 1.1978(2) 0.30185(16) 0.0718(9) Uani 1 1 d .
H15C H 0.6361 1.1823 0.3382 0.086 Uiso 1 1 calc R
H15D H 0.5761 1.1706 0.2959 0.086 Uiso 1 1 calc R
C153 C 0.6126(3) 1.2944(3) 0.2958(2) 0.120(2) Uani 1 1 d .
H15E H 0.5861 1.3174 0.3222 0.180 Uiso 1 1 calc R
H15F H 0.5945 1.3085 0.2595 0.180 Uiso 1 1 calc R
H15G H 0.6540 1.3201 0.3016 0.180 Uiso 1 1 calc R
C155 C 0.71870(19) 1.2660(2) 0.12563(16) 0.0691(9) Uani 1 1 d .
H15A H 0.6997 1.2508 0.0894 0.083 Uiso 1 1 calc R
H15B H 0.7644 1.2632 0.1254 0.083 Uiso 1 1 calc R
C156 C 0.69874(19) 1.3580(2) 0.14086(17) 0.0721(10) Uani 1 1 d .
H156 H 0.7137 1.3986 0.1137 0.086 Uiso 1 1 calc R
C158 C 0.7293(2) 1.3856(3) 0.1968(2) 0.0915(13) Uani 1 1 d .
H15H H 0.7155 1.4438 0.2051 0.137 Uiso 1 1 calc R
H15I H 0.7745 1.3850 0.1963 0.137 Uiso 1 1 calc R
H15J H 0.7170 1.3453 0.2241 0.137 Uiso 1 1 calc R
C517 C 0.62770(19) 1.3661(3) 0.1380(2) 0.0839(11) Uani 1 1 d .
H51A H 0.6165 1.4245 0.1483 0.126 Uiso 1 1 calc R
H51B H 0.6113 1.3244 0.1625 0.126 Uiso 1 1 calc R
H51C H 0.6101 1.3545 0.1012 0.126 Uiso 1 1 calc R
N7 N 0.4218(2) 0.3370(2) 0.2020(2) 0.1132(14) Uani 1 1 d .
N14 N 0.52523(14) 0.00323(18) 0.16619(13) 0.0683(8) Uani 1 1 d .
H14 H 0.5605 -0.0163 0.1815 0.082 Uiso 1 1 calc R
N21 N 0.55998(15) -0.18146(19) 0.13941(15) 0.0728(8) Uani 1 1 d .
N24 N 0.37023(17) -0.20295(18) 0.01976(13) 0.0705(8) Uani 1 1 d .
N27 N 0.33642(13) -0.02069(16) 0.04931(12) 0.0602(7) Uani 1 1 d .
H27 H 0.3099 -0.0496 0.0275 0.072 Uiso 1 1 calc R
N105 N 0.93257(19) 0.8299(3) 0.15959(17) 0.1028(12) Uani 1 1 d .
N114 N 1.09606(14) 0.6951(2) 0.01162(13) 0.0750(8) Uani 1 1 d .
H114 H 1.1361 0.6873 0.0190 0.090 Uiso 1 1 calc R
N121 N 1.16096(15) 0.5851(2) -0.06723(16) 0.0800(9) Uani 1 1 d .
N124 N 0.97550(13) 0.60702(18) -0.19393(12) 0.0613(7) Uani 1 1 d .
N127 N 0.91017(13) 0.70211(18) -0.11028(11) 0.0596(6) Uani 1 1 d .
H127 H 0.8888 0.6892 -0.1407 0.072 Uiso 1 1 calc R
O22 O 0.56938(14) -0.25754(17) 0.12567(13) 0.0881(8) Uani 1 1 d .
O23 O 0.59565(13) -0.14300(18) 0.17432(14) 0.0884(8) Uani 1 1 d .
O25 O 0.39050(15) -0.27577(15) 0.00716(12) 0.0850(8) Uani 1 1 d .
O26 O 0.31684(15) -0.17686(17) 0.00173(12) 0.0845(8) Uani 1 1 d .
C34 C 0.3695(2) 0.1199(3) -0.02203(16) 0.0744(10) Uani 1 1 d .
H34A H 0.3768 0.0580 -0.0258 0.112 Uiso 1 1 calc R
H34B H 0.4092 0.1506 -0.0197 0.112 Uiso 1 1 calc R
H34C H 0.3431 0.1407 -0.0532 0.112 Uiso 1 1 calc R
C35 C 0.2826(2) 0.0118(2) 0.15042(19) 0.0869(13) Uani 1 1 d .
H35A H 0.2963 -0.0427 0.1357 0.130 Uiso 1 1 calc R
H35B H 0.2381 0.0090 0.1545 0.130 Uiso 1 1 calc R
H35C H 0.3053 0.0220 0.1855 0.130 Uiso 1 1 calc R
O38 O 0.21690(11) 0.31872(14) 0.17160(10) 0.0620(6) Uani 1 1 d .
O44 O 0.30352(11) 0.48827(14) 0.06619(10) 0.0674(6) Uani 1 1 d .
O50 O 0.2350(2) 0.78721(19) 0.11513(18) 0.1468(19) Uani 1 1 d .
O51 O 0.16508(12) 0.77345(14) 0.17625(11) 0.0716(7) Uani 1 1 d .
O54 O 0.15251(13) 0.62199(15) 0.21933(11) 0.0747(7) Uani 1 1 d .
O122 O 1.17864(13) 0.5298(2) -0.09928(14) 0.0940(9) Uani 1 1 d .
O123 O 1.19382(14) 0.6095(3) -0.02610(14) 0.1011(10) Uani 1 1 d .
O125 O 1.00193(13) 0.5538(2) -0.22251(12) 0.0851(8) Uani 1 1 d .
O126 O 0.92440(12) 0.64105(17) -0.21043(10) 0.0692(6) Uani 1 1 d .
C134 C 0.8922(2) 0.8868(3) -0.12491(17) 0.0770(10) Uani 1 1 d .
H13D H 0.9094 0.8449 -0.1488 0.115 Uiso 1 1 calc R
H13E H 0.9237 0.9304 -0.1142 0.115 Uiso 1 1 calc R
H13F H 0.8560 0.9148 -0.1437 0.115 Uiso 1 1 calc R
C135 C 0.86954(18) 0.6072(2) -0.01549(16) 0.0682(9) Uani 1 1 d .
H13G H 0.8874 0.5825 -0.0467 0.102 Uiso 1 1 calc R
H13H H 0.8288 0.5814 -0.0119 0.102 Uiso 1 1 calc R
H13I H 0.8970 0.5954 0.0170 0.102 Uiso 1 1 calc R
O138 O 0.78439(11) 1.02467(15) 0.02196(10) 0.0651(6) Uani 1 1 d .
O144 O 0.75326(12) 0.85127(14) 0.14785(10) 0.0658(6) Uani 1 1 d .
O150 O 0.62942(12) 1.02981(16) 0.27233(11) 0.0743(7) Uani 1 1 d .
O151 O 0.65850(12) 1.16885(15) 0.26005(10) 0.0686(6) Uani 1 1 d .
O154 O 0.69786(12) 1.20611(14) 0.16549(10) 0.0678(6) Uani 1 1 d .

loop_
_atom_site_aniso_label
_atom_site_aniso_U_11
_atom_site_aniso_U_22
_atom_site_aniso_U_33
_atom_site_aniso_U_23
_atom_site_aniso_U_13
_atom_site_aniso_U_12
C6 0.090(3) 0.060(2) 0.082(3) -0.0114(19) -0.004(2) 0.0009(18)
C7 0.084(2) 0.070(2) 0.077(3) -0.0079(19) 0.005(2) -0.0045(18)
C8 0.073(2) 0.0608(19) 0.075(2) 0.0005(17) 0.0012(18) -0.0093(16)
C9 0.0637(18) 0.0516(17) 0.077(2) -0.0009(16) -0.0033(17) -0.0056(14)
C10 0.0638(19) 0.0609(19) 0.076(2) -0.0003(17) -0.0032(17) -0.0070(15)
C11 0.087(2) 0.0532(18) 0.090(3) 0.0011(18) -0.010(2) -0.0081(17)
C12 0.103(3) 0.078(3) 0.088(3) 0.007(2) 0.009(2) -0.005(2)
C13 0.081(2) 0.081(3) 0.087(3) 0.011(2) 0.011(2) -0.012(2)
C15 0.0636(18) 0.0488(16) 0.067(2) 0.0044(15) 0.0118(16) 0.0005(13)
C16 0.0644(18) 0.0533(17) 0.071(2) 0.0032(16) 0.0100(16) 0.0071(14)
C17 0.078(2) 0.0485(16) 0.069(2) 0.0009(15) 0.0175(18) 0.0076(15)
C18 0.074(2) 0.0484(16) 0.056(2) -0.0024(14) 0.0093(16) -0.0013(14)
C19 0.0634(17) 0.0461(15) 0.062(2) 0.0009(14) 0.0084(15) 0.0020(13)
C20 0.0641(18) 0.0463(15) 0.067(2) -0.0052(14) 0.0100(16) 0.0014(13)
C28 0.0558(16) 0.0460(15) 0.069(2) -0.0031(14) 0.0031(15) 0.0012(12)
C29 0.0614(17) 0.0498(15) 0.070(2) 0.0016(15) 0.0169(16) 0.0005(13)
C30 0.0673(18) 0.0485(16) 0.066(2) -0.0002(14) 0.0159(16) -0.0003(13)
C31 0.0541(15) 0.0476(15) 0.066(2) -0.0013(14) 0.0050(14) 0.0010(12)
C32 0.0667(18) 0.0521(16) 0.063(2) 0.0054(15) 0.0134(16) 0.0012(14)
C33 0.0600(17) 0.0561(17) 0.060(2) -0.0023(14) 0.0067(15) 0.0016(13)
N36 0.0652(15) 0.0474(13) 0.0681(18) 0.0031(12) 0.0161(13) -0.0010(11)
C37 0.0588(17) 0.0514(16) 0.0565(19) -0.0029(14) 0.0032(14) -0.0022(13)
C38 0.0607(17) 0.0476(15) 0.0561(19) 0.0011(13) 0.0015(14) -0.0026(12)
C39 0.0598(17) 0.0534(16) 0.0586(19) -0.0019(14) 0.0086(14) -0.0036(13)
C40 0.072(2) 0.0538(17) 0.068(2) 0.0027(15) 0.0119(17) -0.0062(15)
C41 0.077(2) 0.0499(16) 0.064(2) -0.0020(15) 0.0072(17) -0.0021(15)
C42 0.0673(18) 0.0544(16) 0.059(2) -0.0008(15) 0.0110(15) 0.0000(14)
C43 0.0584(16) 0.0500(15) 0.061(2) -0.0001(14) 0.0048(14) -0.0011(13)
C45 0.075(2) 0.065(2) 0.086(3) 0.0103(19) 0.024(2) -0.0054(17)
C46 0.093(3) 0.073(2) 0.104(3) 0.014(2) 0.039(3) 0.004(2)
C47 0.156(5) 0.075(3) 0.104(4) 0.015(3) 0.049(3) 0.014(3)
C48 0.085(3) 0.104(4) 0.157(5) 0.036(3) 0.020(3) 0.017(3)
C49 0.096(3) 0.0534(18) 0.076(3) 0.0002(18) 0.016(2) -0.0024(18)
C52 0.092(3) 0.0476(17) 0.087(3) -0.0050(17) 0.009(2) 0.0013(16)
C53 0.089(3) 0.061(2) 0.100(3) -0.008(2) 0.011(2) 0.0043(18)
C55 0.071(2) 0.0605(18) 0.064(2) 0.0007(16) 0.0071(17) 0.0049(15)
C56 0.072(2) 0.073(2) 0.067(2) -0.0059(18) 0.0056(17) 0.0071(17)
C57 0.093(3) 0.131(4) 0.081(3) 0.014(3) 0.022(2) 0.030(3)
C58 0.088(3) 0.072(2) 0.086(3) 0.000(2) 0.014(2) 0.0180(19)
C106 0.083(2) 0.093(3) 0.062(2) -0.009(2) 0.0102(19) -0.012(2)
C107 0.081(2) 0.085(3) 0.062(2) 0.0059(19) 0.0018(19) -0.016(2)
C108 0.072(2) 0.076(2) 0.061(2) 0.0055(18) -0.0064(18) -0.0087(17)
C109 0.0667(19) 0.073(2) 0.062(2) -0.0039(17) 0.0018(16) -0.0126(16)
C110 0.095(3) 0.075(2) 0.063(2) -0.0038(19) 0.012(2) -0.024(2)
C111 0.101(3) 0.070(2) 0.077(3) -0.014(2) 0.011(2) -0.010(2)
C112 0.099(3) 0.078(3) 0.103(4) 0.014(2) -0.006(3) 0.002(2)
C113 0.151(5) 0.082(3) 0.088(3) -0.001(2) 0.029(3) -0.036(3)
C115 0.0603(18) 0.070(2) 0.061(2) -0.0009(16) 0.0065(16) -0.0020(15)
C116 0.0599(18) 0.0671(19) 0.065(2) 0.0034(16) 0.0122(16) 0.0036(15)
C117 0.0669(19) 0.0578(18) 0.068(2) -0.0019(16) 0.0168(17) 0.0010(14)
C118 0.0647(18) 0.0559(17) 0.057(2) -0.0038(14) 0.0141(15) -0.0004(14)
C119 0.0667(18) 0.0520(16) 0.0562(19) -0.0020(14) 0.0113(15) -0.0015(13)
C120 0.0666(19) 0.0601(18) 0.060(2) -0.0048(15) 0.0107(16) 0.0038(14)
C128 0.0587(16) 0.0589(17) 0.0549(19) -0.0061(14) 0.0046(14) 0.0046(13)
C129 0.0607(18) 0.0612(18) 0.064(2) -0.0007(15) 0.0081(15) 0.0105(14)
C130 0.0705(19) 0.0612(18) 0.058(2) 0.0021(15) 0.0119(16) 0.0133(15)
C131 0.0637(18) 0.0586(18) 0.063(2) -0.0040(15) 0.0097(15) 0.0106(14)
C132 0.0634(18) 0.0576(17) 0.059(2) 0.0010(15) 0.0066(15) 0.0060(14)
C133 0.0593(17) 0.0625(18) 0.0540(19) 0.0002(15) 0.0026(14) 0.0071(14)
N136 0.0819(18) 0.0603(15) 0.0557(17) 0.0021(13) 0.0120(14) 0.0164(13)
C137 0.0576(17) 0.0593(18) 0.061(2) -0.0068(16) 0.0032(15) 0.0055(14)
C138 0.0636(17) 0.0488(15) 0.063(2) -0.0071(14) 0.0064(15) 0.0064(13)
C139 0.0582(16) 0.0556(16) 0.0545(19) -0.0028(14) 0.0044(14) 0.0030(13)
C140 0.0638(18) 0.0542(16) 0.061(2) 0.0000(15) 0.0074(15) 0.0032(13)
C141 0.0615(17) 0.0527(16) 0.061(2) -0.0032(15) 0.0011(15) 0.0042(13)
C142 0.0557(16) 0.0533(16) 0.0593(19) -0.0072(14) 0.0040(14) 0.0008(13)
C143 0.0610(17) 0.0548(16) 0.058(2) -0.0007(14) 0.0027(15) -0.0005(13)
C145 0.104(3) 0.0595(19) 0.066(2) 0.0044(17) 0.011(2) 0.0188(19)
C146 0.106(3) 0.0579(19) 0.072(3) 0.0011(18) 0.011(2) 0.0152(19)
C147 0.337(11) 0.081(3) 0.107(4) 0.015(3) 0.031(6) 0.084(5)
C148 0.096(3) 0.073(3) 0.142(5) -0.016(3) 0.022(3) 0.005(2)
C149 0.0587(17) 0.0565(17) 0.065(2) -0.0024(15) 0.0050(15) 0.0027(14)
C152 0.081(2) 0.069(2) 0.067(2) -0.0093(18) 0.0173(18) 0.0067(17)
C153 0.175(5) 0.072(3) 0.125(4) -0.009(3) 0.081(4) 0.018(3)
C155 0.083(2) 0.0552(18) 0.069(2) 0.0031(16) 0.0107(18) 0.0038(16)
C156 0.084(2) 0.0541(18) 0.078(3) -0.0033(17) 0.0085(19) -0.0022(16)
C158 0.104(3) 0.077(3) 0.092(3) -0.013(2) 0.003(3) -0.012(2)
C517 0.085(3) 0.065(2) 0.103(3) -0.003(2) 0.019(2) 0.0097(19)
N7 0.137(4) 0.063(2) 0.136(4) -0.020(2) -0.003(3) 0.013(2)
N14 0.0633(16) 0.0564(15) 0.083(2) -0.0024(14) -0.0055(14) 0.0009(12)
N21 0.0671(17) 0.0578(16) 0.094(2) 0.0065(16) 0.0081(17) 0.0089(13)
N24 0.097(2) 0.0466(14) 0.0670(19) -0.0013(13) 0.0036(17) -0.0023(14)
N27 0.0628(15) 0.0477(13) 0.0699(18) -0.0075(12) 0.0036(13) 0.0006(11)
N105 0.099(3) 0.126(3) 0.086(3) -0.024(2) 0.023(2) -0.010(2)
N114 0.0604(16) 0.097(2) 0.067(2) -0.0048(17) 0.0039(15) -0.0029(15)
N121 0.0647(18) 0.094(2) 0.082(2) 0.0152(19) 0.0145(18) 0.0099(16)
N124 0.0660(16) 0.0623(15) 0.0572(17) -0.0091(13) 0.0139(13) -0.0054(13)
N127 0.0612(15) 0.0644(15) 0.0528(16) -0.0097(12) 0.0031(12) 0.0070(12)
O22 0.0907(18) 0.0613(14) 0.112(2) -0.0015(15) 0.0096(16) 0.0225(13)
O23 0.0737(16) 0.0686(16) 0.119(2) 0.0050(16) -0.0127(16) 0.0033(13)
O25 0.118(2) 0.0462(12) 0.089(2) -0.0095(12) 0.0001(16) 0.0052(13)
O26 0.098(2) 0.0641(15) 0.087(2) -0.0131(13) -0.0173(16) 0.0024(14)
C34 0.088(2) 0.069(2) 0.069(2) -0.0033(18) 0.0232(19) 0.0073(18)
C35 0.113(3) 0.0547(19) 0.099(3) 0.012(2) 0.045(3) 0.0044(19)
O38 0.0711(13) 0.0520(11) 0.0645(14) 0.0018(10) 0.0156(11) 0.0007(10)
O44 0.0740(14) 0.0534(12) 0.0779(16) 0.0030(11) 0.0229(12) -0.0039(10)
O50 0.246(5) 0.0516(15) 0.164(4) 0.0111(19) 0.135(4) 0.011(2)
O51 0.0797(15) 0.0505(12) 0.0851(18) -0.0013(12) 0.0106(13) 0.0027(11)
O54 0.1017(18) 0.0515(12) 0.0745(17) 0.0002(11) 0.0281(14) 0.0073(12)
O122 0.0774(17) 0.098(2) 0.109(2) -0.0035(18) 0.0249(16) 0.0230(15)
O123 0.0687(16) 0.149(3) 0.084(2) -0.005(2) -0.0046(16) 0.0142(17)
O125 0.0793(16) 0.0964(19) 0.0813(18) -0.0328(15) 0.0166(14) 0.0002(14)
O126 0.0719(15) 0.0777(15) 0.0585(14) -0.0063(12) 0.0083(12) -0.0020(12)
C134 0.090(3) 0.067(2) 0.076(3) 0.0031(19) 0.023(2) 0.0048(18)
C135 0.079(2) 0.0607(19) 0.066(2) 0.0010(16) 0.0154(18) 0.0088(16)
O138 0.0783(15) 0.0580(12) 0.0599(14) 0.0022(11) 0.0114(11) 0.0075(10)
O144 0.0839(15) 0.0499(11) 0.0649(15) -0.0015(10) 0.0138(12) 0.0088(10)
O150 0.0804(16) 0.0636(14) 0.0819(18) -0.0008(13) 0.0231(13) 0.0042(12)
O151 0.0776(15) 0.0586(13) 0.0718(16) -0.0119(11) 0.0192(12) 0.0024(11)
O154 0.0868(16) 0.0496(12) 0.0683(15) -0.0033(11) 0.0150(12) 0.0074(11)

loop_
_atom_type_symbol
_atom_type_description
_atom_type_scat_dispersion_real
_atom_type_scat_dispersion_imag
_atom_type_scat_source
C C 0.0181 0.0091 'International Tables Vol C Tables 4.2.6.8 and 6.1.1.4'
H H 0.0000 0.0000 'International Tables Vol C Tables 4.2.6.8 and 6.1.1.4'
N N 0.0311 0.0180 'International Tables Vol C Tables 4.2.6.8 and 6.1.1.4'
O O 0.0492 0.0322 'International Tables Vol C Tables 4.2.6.8 and 6.1.1.4'

loop_
_geom_angle_atom_site_label_1
_geom_angle_atom_site_label_2
_geom_angle_atom_site_label_3
_geom_angle
C11 C6 C7 117.9(4)
C11 C6 N7 121.2(4)
C7 C6 N7 120.9(4)
C8 C7 C6 121.8(4)
C9 C8 C7 118.4(4)
C9 C8 C12 121.5(3)
C7 C8 C12 120.1(4)
C8 C9 C10 121.9(3)
C8 C9 N14 119.6(3)
C10 C9 N14 118.2(3)
C9 C10 C11 117.1(4)
C9 C10 C13 121.9(3)
C11 C10 C13 120.9(4)
C6 C11 C10 123.0(4)
N14 C15 C20 119.0(3)
N14 C15 C16 125.5(3)
C20 C15 C16 115.6(3)
C17 C16 C15 120.7(3)
C17 C16 N21 116.6(3)
C15 C16 N21 122.6(3)
C18 C17 C16 122.1(3)
C17 C18 N24 117.4(3)
C17 C18 C19 120.0(3)
N24 C18 C19 122.5(3)
N27 C19 C20 120.1(3)
N27 C19 C18 123.9(3)
C20 C19 C18 116.0(3)
C19 C20 C15 125.7(3)
C29 C28 C33 121.6(3)
C29 C28 N27 119.6(3)
C33 C28 N27 118.7(3)
C28 C29 C30 119.5(3)
C28 C29 C35 120.6(3)
C30 C29 C35 120.0(3)
C31 C30 C29 120.2(3)
C30 C31 C32 119.6(3)
C30 C31 N36 123.9(3)
C32 C31 N36 116.6(3)
C31 C32 C33 122.0(3)
C28 C33 C32 117.1(3)
C28 C33 C34 122.4(3)
C32 C33 C34 120.5(3)
C37 N36 C31 129.0(3)
O38 C37 N36 123.9(3)
O38 C37 C38 119.6(3)
N36 C37 C38 116.4(3)
C43 C38 C39 119.2(3)
C43 C38 C37 115.4(3)
C39 C38 C37 125.4(3)
O44 C39 C40 121.8(3)
O44 C39 C38 119.7(3)
C40 C39 C38 118.5(3)
C39 C40 C41 122.4(3)
C40 C41 C42 119.5(3)
C40 C41 C49 115.3(3)
C42 C41 C49 125.2(3)
O54 C42 C43 124.5(3)
O54 C42 C41 117.9(3)
C43 C42 C41 117.6(3)
C38 C43 C42 122.7(3)
O44 C45 C46 109.0(3)
C48 C46 C47 111.3(4)
C48 C46 C45 114.1(4)
C47 C46 C45 110.4(4)
O50 C49 O51 123.0(3)
O50 C49 C41 121.4(4)
O51 C49 C41 115.5(3)
O51 C52 C53 108.5(3)
O54 C55 C56 107.2(3)
C57 C56 C55 110.2(3)
C57 C56 C58 110.9(3)
C55 C56 C58 111.1(3)
C111 C106 C107 118.4(4)
C111 C106 N105 121.0(4)
C107 C106 N105 120.6(4)
C108 C107 C106 121.5(4)
C107 C108 C109 119.3(4)
C107 C108 C112 120.0(4)
C109 C108 C112 120.7(4)
C110 C109 C108 120.1(4)
C110 C109 N114 121.1(3)
C108 C109 N114 118.5(3)
C111 C110 C109 119.0(4)
C111 C110 C113 120.5(4)
C109 C110 C113 120.4(4)
C106 C111 C110 121.8(4)
N114 C115 C120 119.1(3)
N114 C115 C116 125.4(3)
C120 C115 C116 115.4(3)
C117 C116 C115 120.8(3)
C117 C116 N121 117.5(3)
C115 C116 N121 121.7(3)
C116 C117 C118 122.1(3)
C117 C118 N124 117.5(3)
C117 C118 C119 119.9(3)
N124 C118 C119 122.7(3)
N127 C119 C120 119.8(3)
N127 C119 C118 123.7(3)
C120 C119 C118 116.5(3)
C119 C120 C115 125.3(3)
C129 C128 C133 122.4(3)
C129 C128 N127 119.5(3)
C133 C128 N127 118.0(3)
C128 C129 C130 117.5(3)
C128 C129 C135 123.3(3)
C130 C129 C135 119.3(3)
C131 C130 C129 121.3(3)
C132 C131 C130 119.9(3)
C132 C131 N136 124.4(3)
C130 C131 N136 115.7(3)
C133 C132 C131 120.1(3)
C132 C133 C128 118.9(3)
C132 C133 C134 120.0(3)
C128 C133 C134 121.1(3)
C137 N136 C131 127.8(3)
O138 C137 N136 124.3(3)
O138 C137 C139 120.3(3)
N136 C137 C139 115.4(3)
O144 C138 C143 122.7(3)
O144 C138 C139 118.2(3)
C143 C138 C139 119.0(3)
C140 C139 C138 118.8(3)
C140 C139 C137 114.7(3)
C138 C139 C137 126.5(3)
C141 C140 C139 122.3(3)
O154 C141 C140 122.6(3)
O154 C141 C142 118.6(3)
C140 C141 C142 118.8(3)
C143 C142 C141 118.9(3)
C143 C142 C149 115.3(3)
C141 C142 C149 125.7(3)
C138 C143 C142 122.1(3)
O144 C145 C146 106.9(3)
C148 C146 C147 111.5(5)
C148 C146 C145 110.6(4)
C147 C146 C145 109.0(4)
O150 C149 O151 123.3(3)
O150 C149 C142 122.4(3)
O151 C149 C142 114.3(3)
O151 C152 C153 105.6(3)
O154 C155 C156 108.0(3)
C517 C156 C155 111.3(3)
C517 C156 C158 111.3(4)
C155 C156 C158 111.7(3)
C15 N14 C9 120.0(3)
O22 N21 O23 122.1(3)
O22 N21 C16 119.3(3)
O23 N21 C16 118.6(3)
O25 N24 O26 121.5(3)
O25 N24 C18 119.1(3)
O26 N24 C18 119.4(3)
C19 N27 C28 120.8(3)
C115 N114 C109 120.7(3)
O123 N121 O122 123.1(3)
O123 N121 C116 118.9(4)
O122 N121 C116 117.9(4)
O126 N124 O125 121.1(3)
O126 N124 C118 119.3(3)
O125 N124 C118 119.6(3)
C119 N127 C128 120.7(3)
C39 O44 C45 118.2(3)
C49 O51 C52 116.5(3)
C42 O54 C55 120.7(3)
C138 O144 C145 119.7(3)
C149 O151 C152 117.1(3)
C141 O154 C155 118.4(3)

loop_
_geom_bond_atom_site_label_1
_geom_bond_atom_site_label_2
_geom_bond_distance
C6 C11 1.372(6)
C6 C7 1.398(6)
C6 N7 1.408(5)
C7 C8 1.394(5)
C8 C9 1.389(5)
C8 C12 1.502(5)
C9 C10 1.399(5)
C9 N14 1.439(4)
C10 C11 1.406(5)
C10 C13 1.491(6)
C15 N14 1.346(4)
C15 C20 1.395(5)
C15 C16 1.433(4)
C16 C17 1.377(5)
C16 N21 1.438(4)
C17 C18 1.369(5)
C18 N24 1.426(4)
C18 C19 1.447(4)
C19 N27 1.351(4)
C19 C20 1.384(5)
C28 C29 1.391(5)
C28 C33 1.395(5)
C28 N27 1.438(4)
C29 C30 1.392(4)
C29 C35 1.493(5)
C30 C31 1.381(4)
C31 C32 1.382(5)
C31 N36 1.411(4)
C32 C33 1.402(4)
C33 C34 1.493(5)
N36 C37 1.346(4)
C37 O38 1.229(4)
C37 C38 1.529(4)
C38 C43 1.380(4)
C38 C39 1.399(4)
C39 O44 1.370(4)
C39 C40 1.386(4)
C40 C41 1.388(5)
C41 C42 1.402(5)
C41 C49 1.504(5)
C42 O54 1.343(4)
C42 C43 1.401(4)
C45 O44 1.437(4)
C45 C46 1.496(5)
C46 C48 1.485(7)
C46 C47 1.494(7)
C49 O50 1.200(5)
C49 O51 1.312(5)
C52 O51 1.443(4)
C52 C53 1.476(6)
C55 O54 1.429(4)
C55 C56 1.515(5)
C56 C57 1.495(6)
C56 C58 1.519(5)
C106 C111 1.381(6)
C106 C107 1.388(6)
C106 N105 1.421(5)
C107 C108 1.372(6)
C108 C109 1.403(5)
C108 C112 1.513(6)
C109 C110 1.388(5)
C109 N114 1.424(5)
C110 C111 1.382(6)
C110 C113 1.520(6)
C115 N114 1.351(5)
C115 C120 1.393(5)
C115 C116 1.431(5)
C116 C117 1.367(5)
C116 N121 1.456(4)
C117 C118 1.375(5)
C118 N124 1.427(4)
C118 C119 1.427(4)
C119 N127 1.355(4)
C119 C120 1.385(5)
C128 C129 1.385(5)
C128 C133 1.393(5)
C128 N127 1.448(4)
C129 C130 1.393(5)
C129 C135 1.510(5)
C130 C131 1.391(5)
C131 C132 1.387(5)
C131 N136 1.407(4)
C132 C133 1.385(4)
C133 C134 1.507(5)
N136 C137 1.358(4)
C137 O138 1.218(4)
C137 C139 1.522(5)
C138 O144 1.378(4)
C138 C143 1.382(5)
C138 C139 1.396(5)
C139 C140 1.390(4)
C140 C141 1.381(5)
C141 O154 1.369(4)
C141 C142 1.400(5)
C142 C143 1.390(4)
C142 C149 1.488(5)
C145 O144 1.424(4)
C145 C146 1.524(5)
C146 C148 1.486(6)
C146 C147 1.495(7)
C149 O150 1.213(4)
C149 O151 1.321(4)
C152 O151 1.467(4)
C152 C153 1.480(6)
C155 O154 1.434(4)
C155 C156 1.518(5)
C156 C517 1.507(6)
C156 C158 1.521(6)
N21 O22 1.226(4)
N21 O23 1.238(4)
N24 O25 1.237(4)
N24 O26 1.243(4)
N121 O123 1.231(5)
N121 O122 1.232(4)
N124 O126 1.236(4)
N124 O125 1.237(4)
